data_4077474
loop_
_publ_author_name
'Charmant, Jonathan P. H.'
'Davies, Guy'
'King, Philip J.'
'Wigginton, James R.'
'Sappa, E.'

_publ_section_title
;
 Reactivity of a Triruthenium Acetylide Complex toward Alkynes and the
 Silica-Mediated Dehydration of Cluster-Bound Alkynols:&#x00A0; X-ray
 Crystal Structures of the Novel Butadienyl Species
 [Ru3(CO)8{\m3-\h8-C(But)CC(Ph)C(H)Ph}] and the Unusual Complex
 [Ru3(CO)5(\m-CO){\m3-\h5-CC(But)-
 OC(Ph)2CCH}{\m3-\h6-CHC(CPh2OH)COC(CPh2)CH}]
;
_journal_issue 12
_journal_name_full Organometallics
_journal_page_first 2330
_journal_paper_doi 10.1021/om000048l
_journal_volume 19
_journal_year 2000
_chemical_formula_sum 'C55 H43 O9.5 Ru3'
_chemical_formula_weight 1159.10
_chemical_name_systematic
;
 ?
;
_space_group_IT_number 2
_symmetry_cell_setting triclinic
_symmetry_space_group_name_Hall '-P 1'
_symmetry_space_group_name_H-M 'P -1'
_atom_sites_solution_hydrogens geom
_atom_sites_solution_primary direct
_atom_sites_solution_secondary difmap
_audit_creation_method SHELXL-97
_cell_angle_alpha 81.76(3)
_cell_angle_beta 78.649(18)
_cell_angle_gamma 87.883(18)
_cell_formula_units_Z 2
_cell_length_a 9.8161(17)
_cell_length_b 12.972(3)
_cell_length_c 19.602(3)
_cell_measurement_reflns_used 57
_cell_measurement_temperature 193(2)
_cell_measurement_theta_max 12.45
_cell_measurement_theta_min 2.11
_cell_volume 2421.8(8)
_computing_cell_refinement 'Bruker XSCANS'
_computing_data_collection 'Bruker XSCANS'
_computing_data_reduction 'Bruker SHELXTL'
_computing_molecular_graphics 'Bruker SHELXTL'
_computing_publication_material 'Bruker SHELXTL'
_computing_structure_refinement 'SHELXL-97 (Sheldrick, 1997)'
_computing_structure_solution 'SHELXS-97 (Sheldrick, 1990)'
_diffrn_ambient_temperature 193(2)
_diffrn_measured_fraction_theta_full 0.846
_diffrn_measured_fraction_theta_max 0.846
_diffrn_measurement_device_type 'Bruker P4'
_diffrn_measurement_method '2\q scans'
_diffrn_radiation_monochromator graphite
_diffrn_radiation_source 'fine-focus sealed tube'
_diffrn_radiation_type MoK\a
_diffrn_radiation_wavelength 0.71073
_diffrn_reflns_av_R_equivalents 0.0353
_diffrn_reflns_av_sigmaI/netI 0.0532
_diffrn_reflns_limit_h_max 6
_diffrn_reflns_limit_h_min -11
_diffrn_reflns_limit_k_max 15
_diffrn_reflns_limit_k_min -15
_diffrn_reflns_limit_l_max 22
_diffrn_reflns_limit_l_min -23
_diffrn_reflns_number 7639
_diffrn_reflns_theta_full 25.00
_diffrn_reflns_theta_max 25.00
_diffrn_reflns_theta_min 1.79
_diffrn_standards_decay_% none
_diffrn_standards_interval_count 97
_diffrn_standards_number 3
_exptl_absorpt_coefficient_mu 0.982
_exptl_absorpt_correction_T_max 1.000
_exptl_absorpt_correction_T_min 0.774
_exptl_absorpt_correction_type empirical
_exptl_absorpt_process_details
;
 Empirical absorption correction using equivalent reflections from 207
 azimuthal scan data.  The faces of the crystal were indexed and
 a lamina crystal model was used with glancing angle 3 deg.
;
_exptl_crystal_colour orange
_exptl_crystal_density_diffrn 1.589
_exptl_crystal_density_method 'not measured'
_exptl_crystal_description plate
_exptl_crystal_F_000 1162
_exptl_crystal_size_max 0.30
_exptl_crystal_size_mid 0.15
_exptl_crystal_size_min 0.01
_refine_diff_density_max 0.703
_refine_diff_density_min -0.827
_refine_diff_density_rms 0.151
_refine_ls_extinction_coef 0.0021(2)
_refine_ls_extinction_expression Fc^*^=kFc[1+0.001xFc^2^\l^3^/sin(2\q)]^-1/4^
_refine_ls_extinction_method SHELXL
_refine_ls_goodness_of_fit_ref 1.051
_refine_ls_hydrogen_treatment mixed
_refine_ls_matrix_type full
_refine_ls_number_parameters 622
_refine_ls_number_reflns 7223
_refine_ls_number_restraints 0
_refine_ls_restrained_S_all 1.051
_refine_ls_R_factor_all 0.0699
_refine_ls_R_factor_gt 0.0441
_refine_ls_shift/su_max 0.001
_refine_ls_shift/su_mean 0.000
_refine_ls_structure_factor_coef Fsqd
_refine_ls_weighting_details 'calc w=1/[\s^2^(Fo^2^)+(0.0480P)^2^+17.4332P] where P=(Fo^2^+2Fc^2^)/3''
_refine_ls_weighting_scheme calc
_refine_ls_wR_factor_gt 0.1029
_refine_ls_wR_factor_ref 0.1371
_reflns_number_gt 5380
_reflns_number_total 7223
_reflns_threshold_expression >2sigma(I)
_cod_data_source_file om000048l.cif
_cod_data_source_block 8
_cod_depositor_comments
;
The following automatic conversions were performed:

'_symmetry_cell_setting' value 'Triclinic' changed to 'triclinic'
according to /home/saulius/struct/CIF-dictionaries/cif_core.dic
dictionary named 'cif_core.dic' version 2.4.2 from 2011-04-26.

Automatic conversion script
Id: cif_fix_values 1715 2011-07-08 13:25:40Z adriana 
;
_cod_original_sg_symbol_H-M P-1
_cod_original_formula_sum 'C55 H43 O9.50 Ru3'
_cod_database_code 4077474

loop_
_symmetry_equiv_pos_as_xyz
'x, y, z'
'-x, -y, -z'

loop_
_atom_site_label
_atom_site_type_symbol
_atom_site_fract_x
_atom_site_fract_y
_atom_site_fract_z
_atom_site_U_iso_or_equiv
_atom_site_adp_type
_atom_site_occupancy
_atom_site_symmetry_multiplicity
_atom_site_calc_flag
_atom_site_refinement_flags
Ru1 Ru 0.29490(6) 0.76274(4) 0.66621(3) 0.02444(17) Uani 1 1 d .
Ru2 Ru 0.07230(6) 0.74200(4) 0.78624(3) 0.02186(17) Uani 1 1 d .
Ru3 Ru 0.03300(6) 0.79019(5) 0.64574(3) 0.02826(18) Uani 1 1 d .
C1 C 0.4110(8) 0.7635(6) 0.5789(4) 0.0361(19) Uani 1 1 d .
C2 C 0.4519(7) 0.7896(7) 0.6992(4) 0.0335(18) Uani 1 1 d .
C3 C 0.1519(7) 0.7240(6) 0.8663(4) 0.0256(16) Uani 1 1 d .
C4 C -0.0706(8) 0.6461(6) 0.8346(4) 0.0330(18) Uani 1 1 d .
C5 C 0.0732(9) 0.7738(7) 0.5466(5) 0.041(2) Uani 1 1 d .
C6 C -0.1007(11) 0.8996(7) 0.6356(5) 0.047(2) Uani 1 1 d .
C7 C -0.1153(9) 0.6941(7) 0.6847(5) 0.041(2) Uani 1 1 d .
C8 C 0.2029(8) 0.9051(6) 0.6497(4) 0.0306(17) Uani 1 1 d .
C9 C 0.1161(7) 0.8816(5) 0.7127(4) 0.0233(15) Uani 1 1 d .
C10 C 0.0547(7) 0.9162(5) 0.7787(4) 0.0244(16) Uani 1 1 d .
C11 C -0.0781(8) 0.8770(6) 0.8117(4) 0.0273(16) Uani 1 1 d .
H11 H -0.128(6) 0.857(5) 0.785(3) 0.008(16) Uiso 1 1 d .
C12 C -0.1578(7) 0.8939(6) 0.8845(4) 0.0279(16) Uani 1 1 d .
C13 C 0.1672(7) 0.6351(5) 0.6670(4) 0.0288(17) Uani 1 1 d .
C14 C 0.1908(7) 0.6250(5) 0.7346(3) 0.0234(15) Uani 1 1 d .
C15 C 0.2576(7) 0.5309(5) 0.7751(4) 0.0235(15) Uani 1 1 d .
C16 C 0.2457(9) 1.0097(6) 0.6059(4) 0.0377(19) Uani 1 1 d .
C17 C 0.1414(12) 1.0944(7) 0.6281(6) 0.064(3) Uani 1 1 d .
H17A H 0.1743 1.1621 0.6023 0.095 Uiso 1 1 calc R
H17B H 0.1317 1.0961 0.6786 0.095 Uiso 1 1 calc R
H17C H 0.0511 1.0794 0.6177 0.095 Uiso 1 1 calc R
C18 C 0.3860(10) 1.0367(7) 0.6220(5) 0.050(2) Uani 1 1 d .
H18A H 0.4177 1.1038 0.5950 0.074 Uiso 1 1 calc R
H18B H 0.4545 0.9824 0.6092 0.074 Uiso 1 1 calc R
H18C H 0.3753 1.0410 0.6723 0.074 Uiso 1 1 calc R
C19 C 0.2609(12) 1.0057(8) 0.5286(5) 0.058(3) Uani 1 1 d .
H19A H 0.1719 0.9866 0.5185 0.088 Uiso 1 1 calc R
H19B H 0.3317 0.9536 0.5143 0.088 Uiso 1 1 calc R
H19C H 0.2890 1.0741 0.5024 0.088 Uiso 1 1 calc R
C20 C 0.1403(7) 0.9829(5) 0.8099(4) 0.0253(16) Uani 1 1 d .
C21 C 0.0906(7) 1.0804(6) 0.8266(4) 0.0300(17) Uani 1 1 d .
H21 H 0.0013 1.1039 0.8190 0.036 Uiso 1 1 calc R
C22 C 0.1716(9) 1.1429(6) 0.8543(5) 0.042(2) Uani 1 1 d .
H22 H 0.1369 1.2094 0.8648 0.050 Uiso 1 1 calc R
C23 C 0.2997(8) 1.1114(6) 0.8669(5) 0.040(2) Uani 1 1 d .
H23 H 0.3523 1.1545 0.8872 0.048 Uiso 1 1 calc R
C24 C 0.3524(8) 1.0152(7) 0.8497(4) 0.0372(19) Uani 1 1 d .
H24 H 0.4421 0.9931 0.8573 0.045 Uiso 1 1 calc R
C25 C 0.2733(7) 0.9514(6) 0.8212(4) 0.0290(17) Uani 1 1 d .
H25 H 0.3099 0.8861 0.8093 0.035 Uiso 1 1 calc R
C26 C -0.2323(7) 1.0002(6) 0.8828(4) 0.0325(18) Uani 1 1 d .
C27 C -0.2598(8) 1.0580(6) 0.8221(5) 0.038(2) Uani 1 1 d .
H27 H -0.2327 1.0318 0.7785 0.046 Uiso 1 1 calc R
C28 C -0.3263(8) 1.1534(7) 0.8241(6) 0.046(2) Uani 1 1 d .
H28 H -0.3408 1.1939 0.7817 0.056 Uiso 1 1 calc R
C29 C -0.3718(9) 1.1900(7) 0.8874(6) 0.054(3) Uani 1 1 d .
H29 H -0.4201 1.2547 0.8889 0.065 Uiso 1 1 calc R
C30 C -0.3472(10) 1.1331(7) 0.9476(6) 0.056(3) Uani 1 1 d .
H30 H -0.3784 1.1586 0.9912 0.068 Uiso 1 1 calc R
C31 C -0.2771(9) 1.0380(7) 0.9465(5) 0.044(2) Uani 1 1 d .
H31 H -0.2600 0.9991 0.9889 0.052 Uiso 1 1 calc R
C32 C -0.2671(7) 0.8095(6) 0.9110(4) 0.0253(16) Uani 1 1 d .
C33 C -0.3660(8) 0.7955(6) 0.8724(4) 0.0343(18) Uani 1 1 d .
H33 H -0.3646 0.8386 0.8288 0.041 Uiso 1 1 calc R
C34 C -0.4667(8) 0.7209(6) 0.8951(5) 0.0364(19) Uani 1 1 d .
H34 H -0.5340 0.7122 0.8676 0.044 Uiso 1 1 calc R
C35 C -0.4681(8) 0.6591(7) 0.9583(5) 0.041(2) Uani 1 1 d .
H35 H -0.5364 0.6066 0.9741 0.050 Uiso 1 1 calc R
C36 C -0.3732(8) 0.6720(7) 0.9987(5) 0.041(2) Uani 1 1 d .
H36 H -0.3768 0.6296 1.0428 0.049 Uiso 1 1 calc R
C37 C -0.2716(8) 0.7469(6) 0.9751(4) 0.0369(19) Uani 1 1 d .
H37 H -0.2047 0.7556 1.0028 0.044 Uiso 1 1 calc R
C38 C 0.1706(8) 0.5577(6) 0.6173(4) 0.0305(17) Uani 1 1 d .
C39 C 0.2929(8) 0.5343(6) 0.5723(4) 0.038(2) Uani 1 1 d .
H39 H 0.3744 0.5723 0.5711 0.046 Uiso 1 1 calc R
C40 C 0.2998(10) 0.4578(7) 0.5294(5) 0.047(2) Uani 1 1 d .
H40 H 0.3856 0.4425 0.5004 0.056 Uiso 1 1 calc R
C41 C 0.1814(10) 0.4037(7) 0.5286(5) 0.052(2) Uani 1 1 d .
H41 H 0.1844 0.3517 0.4988 0.062 Uiso 1 1 calc R
C42 C 0.0597(10) 0.4266(7) 0.5719(5) 0.051(2) Uani 1 1 d .
H42 H -0.0222 0.3898 0.5719 0.061 Uiso 1 1 calc R
C43 C 0.0540(8) 0.5023(6) 0.6154(4) 0.0368(19) Uani 1 1 d .
H43 H -0.0319 0.5166 0.6447 0.044 Uiso 1 1 calc R
C44 C 0.3614(8) 0.4652(6) 0.7293(4) 0.0314(17) Uani 1 1 d .
C45 C 0.4898(8) 0.5096(7) 0.6976(5) 0.042(2) Uani 1 1 d .
H45 H 0.5075 0.5790 0.7035 0.051 Uiso 1 1 calc R
C46 C 0.5913(10) 0.4552(8) 0.6580(5) 0.051(2) Uani 1 1 d .
H46 H 0.6785 0.4862 0.6372 0.061 Uiso 1 1 calc R
C47 C 0.5644(10) 0.3543(8) 0.6490(6) 0.058(3) Uani 1 1 d .
H47 H 0.6326 0.3166 0.6207 0.070 Uiso 1 1 calc R
C48 C 0.4416(9) 0.3095(7) 0.6804(6) 0.054(3) Uani 1 1 d .
H48 H 0.4246 0.2397 0.6751 0.065 Uiso 1 1 calc R
C49 C 0.3397(9) 0.3652(7) 0.7206(5) 0.044(2) Uani 1 1 d .
H49 H 0.2537 0.3329 0.7423 0.053 Uiso 1 1 calc R
C50 C 0.1370(7) 0.4645(6) 0.8224(4) 0.0284(17) Uani 1 1 d .
C51 C 0.0399(8) 0.4192(6) 0.7939(4) 0.0349(18) Uani 1 1 d .
H51 H 0.0485 0.4270 0.7443 0.042 Uiso 1 1 calc R
C52 C -0.0706(8) 0.3622(6) 0.8365(5) 0.038(2) Uani 1 1 d .
H52 H -0.1365 0.3315 0.8162 0.045 Uiso 1 1 calc R
C53 C -0.0828(9) 0.3509(6) 0.9080(5) 0.045(2) Uani 1 1 d .
H53 H -0.1578 0.3120 0.9373 0.054 Uiso 1 1 calc R
C54 C 0.0115(8) 0.3949(7) 0.9378(5) 0.041(2) Uani 1 1 d .
H54 H 0.0014 0.3868 0.9875 0.049 Uiso 1 1 calc R
C55 C 0.1230(7) 0.4519(6) 0.8953(4) 0.0305(17) Uani 1 1 d .
H55 H 0.1889 0.4818 0.9161 0.037 Uiso 1 1 calc R
O1 O 0.4875(7) 0.7647(5) 0.5267(3) 0.064(2) Uani 1 1 d .
O2 O 0.5526(6) 0.8058(6) 0.7169(4) 0.0578(18) Uani 1 1 d .
O3 O 0.1945(5) 0.7181(5) 0.9171(3) 0.0370(13) Uani 1 1 d .
O4 O -0.1591(6) 0.5927(4) 0.8610(4) 0.0509(17) Uani 1 1 d .
O5 O 0.1016(8) 0.7662(6) 0.4883(3) 0.065(2) Uani 1 1 d .
O6 O -0.1835(8) 0.9633(6) 0.6310(4) 0.065(2) Uani 1 1 d .
O7 O -0.2095(6) 0.6408(5) 0.7057(4) 0.0587(18) Uani 1 1 d .
O8 O -0.0654(5) 0.8839(4) 0.9336(3) 0.0341(12) Uani 1 1 d .
H8 H -0.0113 0.9349 0.9243 0.051 Uiso 1 1 calc R
O9 O 0.3315(5) 0.5769(4) 0.8188(3) 0.0306(12) Uani 1 1 d .
H9 H 0.3995 0.5387 0.8262 0.046 Uiso 1 1 calc R
O10 O 0.5773(11) 0.4695(9) 0.8505(7) 0.047(3) Uani 0.50 1 d P

loop_
_atom_site_aniso_label
_atom_site_aniso_U_11
_atom_site_aniso_U_22
_atom_site_aniso_U_33
_atom_site_aniso_U_23
_atom_site_aniso_U_13
_atom_site_aniso_U_12
Ru1 0.0262(3) 0.0228(3) 0.0228(3) -0.0045(2) 0.0009(2) -0.0057(2)
Ru2 0.0220(3) 0.0206(3) 0.0221(3) -0.0041(2) -0.0011(2) -0.0025(2)
Ru3 0.0323(3) 0.0280(3) 0.0270(3) -0.0069(3) -0.0092(3) -0.0020(3)
C1 0.036(4) 0.031(4) 0.033(5) -0.001(3) 0.010(4) -0.008(4)
C2 0.009(3) 0.049(5) 0.041(5) -0.011(4) 0.001(3) -0.002(3)
C3 0.018(3) 0.028(4) 0.028(4) -0.001(3) 0.001(3) -0.001(3)
C4 0.033(4) 0.020(4) 0.043(5) -0.005(3) -0.001(4) -0.002(3)
C5 0.054(5) 0.037(5) 0.035(5) -0.006(4) -0.019(4) -0.001(4)
C6 0.071(6) 0.042(5) 0.035(5) -0.012(4) -0.020(5) 0.002(5)
C7 0.034(4) 0.040(5) 0.053(6) -0.018(4) -0.014(4) 0.006(4)
C8 0.035(4) 0.032(4) 0.025(4) -0.008(3) -0.001(3) -0.010(3)
C9 0.024(3) 0.012(3) 0.035(4) -0.006(3) -0.006(3) -0.002(3)
C10 0.025(3) 0.017(3) 0.031(4) -0.005(3) -0.002(3) -0.005(3)
C11 0.033(4) 0.024(4) 0.029(4) -0.012(3) -0.010(3) 0.002(3)
C12 0.028(4) 0.028(4) 0.026(4) -0.009(3) 0.001(3) 0.000(3)
C13 0.021(3) 0.023(4) 0.038(5) -0.007(3) 0.008(3) -0.005(3)
C14 0.025(3) 0.025(4) 0.018(4) -0.007(3) 0.005(3) -0.009(3)
C15 0.018(3) 0.024(4) 0.026(4) -0.002(3) 0.001(3) -0.002(3)
C16 0.056(5) 0.028(4) 0.025(4) 0.002(3) -0.002(4) -0.007(4)
C17 0.091(8) 0.030(5) 0.055(6) 0.015(5) 0.004(6) -0.001(5)
C18 0.058(6) 0.035(5) 0.053(6) 0.004(4) -0.007(5) -0.021(4)
C19 0.096(8) 0.048(6) 0.028(5) 0.014(4) -0.014(5) -0.023(6)
C20 0.034(4) 0.017(3) 0.024(4) -0.002(3) -0.003(3) -0.005(3)
C21 0.016(3) 0.033(4) 0.043(5) -0.007(4) -0.008(3) -0.003(3)
C22 0.043(5) 0.032(4) 0.053(6) -0.019(4) -0.004(4) -0.004(4)
C23 0.024(4) 0.042(5) 0.058(6) -0.022(4) -0.004(4) -0.011(4)
C24 0.024(4) 0.045(5) 0.044(5) -0.014(4) -0.004(4) 0.001(3)
C25 0.028(4) 0.026(4) 0.035(4) -0.009(3) -0.009(3) 0.005(3)
C26 0.014(3) 0.034(4) 0.051(5) -0.011(4) -0.004(3) -0.006(3)
C27 0.032(4) 0.031(4) 0.051(6) -0.009(4) -0.005(4) 0.004(4)
C28 0.036(4) 0.031(5) 0.071(7) -0.003(4) -0.011(4) 0.001(4)
C29 0.041(5) 0.031(5) 0.089(8) -0.023(5) 0.001(5) 0.002(4)
C30 0.056(6) 0.041(5) 0.071(7) -0.025(5) 0.004(5) 0.003(5)
C31 0.044(5) 0.036(5) 0.047(5) -0.017(4) 0.009(4) -0.003(4)
C32 0.018(3) 0.031(4) 0.027(4) -0.008(3) -0.001(3) 0.004(3)
C33 0.032(4) 0.033(4) 0.038(5) -0.012(4) -0.002(3) -0.004(3)
C34 0.026(4) 0.038(5) 0.047(5) -0.012(4) -0.005(4) -0.004(3)
C35 0.026(4) 0.034(5) 0.059(6) -0.004(4) 0.002(4) -0.002(3)
C36 0.033(4) 0.038(5) 0.045(5) 0.001(4) 0.007(4) 0.002(4)
C37 0.031(4) 0.042(5) 0.038(5) -0.009(4) -0.004(4) -0.001(4)
C38 0.041(4) 0.024(4) 0.028(4) -0.003(3) -0.012(3) -0.007(3)
C39 0.033(4) 0.038(5) 0.043(5) -0.021(4) 0.005(4) -0.006(4)
C40 0.050(5) 0.050(5) 0.039(5) -0.025(4) 0.010(4) -0.007(4)
C41 0.065(6) 0.047(5) 0.047(6) -0.028(5) -0.005(5) -0.010(5)
C42 0.060(6) 0.042(5) 0.056(6) -0.019(5) -0.014(5) -0.011(5)
C43 0.033(4) 0.040(5) 0.038(5) -0.013(4) -0.001(4) -0.009(4)
C44 0.035(4) 0.026(4) 0.029(4) -0.003(3) 0.005(3) -0.001(3)
C45 0.039(4) 0.037(5) 0.047(5) -0.010(4) 0.006(4) -0.002(4)
C46 0.045(5) 0.052(6) 0.053(6) -0.009(5) 0.002(4) -0.006(5)
C47 0.049(5) 0.063(7) 0.059(7) -0.015(5) 0.000(5) 0.017(5)
C48 0.044(5) 0.045(5) 0.073(7) -0.023(5) 0.002(5) -0.002(4)
C49 0.036(4) 0.039(5) 0.052(6) -0.021(4) 0.014(4) 0.000(4)
C50 0.024(3) 0.022(4) 0.038(5) -0.004(3) -0.002(3) 0.002(3)
C51 0.040(4) 0.028(4) 0.036(5) -0.002(4) -0.008(4) -0.001(4)
C52 0.027(4) 0.034(4) 0.053(6) -0.007(4) -0.007(4) -0.007(3)
C53 0.048(5) 0.027(4) 0.050(6) 0.007(4) 0.007(4) -0.003(4)
C54 0.042(5) 0.040(5) 0.033(5) 0.004(4) 0.004(4) -0.002(4)
C55 0.029(4) 0.026(4) 0.038(5) 0.002(3) -0.015(3) 0.003(3)
O1 0.078(5) 0.053(4) 0.044(4) -0.007(3) 0.033(4) -0.008(4)
O2 0.038(3) 0.077(5) 0.066(5) -0.025(4) -0.016(3) -0.003(3)
O3 0.032(3) 0.056(4) 0.024(3) -0.004(3) -0.010(2) 0.001(3)
O4 0.037(3) 0.029(3) 0.077(5) -0.007(3) 0.015(3) -0.005(3)
O5 0.100(6) 0.067(5) 0.032(4) -0.015(3) -0.014(4) -0.010(4)
O6 0.075(5) 0.060(5) 0.066(5) -0.012(4) -0.031(4) 0.032(4)
O7 0.036(3) 0.055(4) 0.088(5) -0.022(4) -0.009(3) -0.011(3)
O8 0.033(3) 0.042(3) 0.029(3) -0.006(2) -0.009(2) 0.000(2)
O9 0.030(3) 0.032(3) 0.035(3) -0.011(2) -0.015(2) 0.002(2)
O10 0.026(5) 0.042(7) 0.072(9) 0.008(6) -0.022(6) 0.004(5)

loop_
_atom_type_symbol
_atom_type_description
_atom_type_scat_dispersion_real
_atom_type_scat_dispersion_imag
_atom_type_scat_source
C C 0.0033 0.0016 'International Tables Vol C Tables 4.2.6.8 and 6.1.1.4'
H H 0.0000 0.0000 'International Tables Vol C Tables 4.2.6.8 and 6.1.1.4'
O O 0.0106 0.0060 'International Tables Vol C Tables 4.2.6.8 and 6.1.1.4'
Ru Ru -1.2594 0.8363 'International Tables Vol C Tables 4.2.6.8 and 6.1.1.4'

loop_
_geom_angle_atom_site_label_1
_geom_angle_atom_site_label_2
_geom_angle_atom_site_label_3
_geom_angle
C2 Ru1 C1 86.5(4)
C2 Ru1 C8 104.2(3)
C1 Ru1 C8 99.1(3)
C2 Ru1 C13 138.4(3)
C1 Ru1 C13 100.4(3)
C8 Ru1 C13 114.8(3)
C2 Ru1 C14 108.0(3)
C1 Ru1 C14 126.6(3)
C8 Ru1 C14 124.4(3)
C13 Ru1 C14 36.9(3)
C2 Ru1 C9 106.5(3)
C1 Ru1 C9 132.9(3)
C8 Ru1 C9 34.1(3)
C13 Ru1 C9 98.4(2)
C14 Ru1 C9 92.8(2)
C2 Ru1 Ru3 156.6(3)
C1 Ru1 Ru3 107.9(3)
C8 Ru1 Ru3 56.3(2)
C13 Ru1 Ru3 58.5(2)
C14 Ru1 Ru3 78.55(19)
C9 Ru1 Ru3 50.16(16)
C2 Ru1 Ru2 105.9(2)
C1 Ru1 Ru2 167.2(3)
C8 Ru1 Ru2 80.8(2)
C13 Ru1 Ru2 68.5(2)
C14 Ru1 Ru2 47.35(18)
C9 Ru1 Ru2 46.97(16)
Ru3 Ru1 Ru2 61.31(3)
C3 Ru2 C4 89.1(3)
C3 Ru2 C14 97.0(3)
C4 Ru2 C14 92.9(3)
C3 Ru2 C9 118.8(3)
C4 Ru2 C9 144.5(3)
C14 Ru2 C9 103.9(3)
C3 Ru2 C10 95.3(3)
C4 Ru2 C10 125.1(3)
C14 Ru2 C10 140.2(3)
C9 Ru2 C10 38.2(3)
C3 Ru2 C11 99.7(3)
C4 Ru2 C11 89.0(3)
C14 Ru2 C11 163.3(3)
C9 Ru2 C11 66.3(3)
C10 Ru2 C11 36.3(2)
C3 Ru2 Ru3 162.8(2)
C4 Ru2 Ru3 107.1(3)
C14 Ru2 Ru3 76.63(19)
C9 Ru2 Ru3 49.49(18)
C10 Ru2 Ru3 80.51(19)
C11 Ru2 Ru3 86.9(2)
C3 Ru2 Ru1 107.4(2)
C4 Ru2 Ru1 140.3(2)
C14 Ru2 Ru1 50.22(17)
C9 Ru2 Ru1 55.54(19)
C10 Ru2 Ru1 89.93(18)
C11 Ru2 Ru1 121.87(19)
Ru3 Ru2 Ru1 56.13(2)
C6 Ru3 C7 89.6(4)
C6 Ru3 C5 94.7(4)
C7 Ru3 C5 103.3(4)
C6 Ru3 C9 87.3(3)
C7 Ru3 C9 120.6(3)
C5 Ru3 C9 136.1(3)
C6 Ru3 C8 92.4(3)
C7 Ru3 C8 155.4(3)
C5 Ru3 C8 101.0(3)
C9 Ru3 C8 35.2(3)
C6 Ru3 C13 170.4(3)
C7 Ru3 C13 80.8(3)
C5 Ru3 C13 87.8(3)
C9 Ru3 C13 97.4(3)
C8 Ru3 C13 96.2(3)
C6 Ru3 Ru1 139.8(3)
C7 Ru3 Ru1 124.7(3)
C5 Ru3 Ru1 96.4(3)
C9 Ru3 Ru1 58.69(18)
C8 Ru3 Ru1 47.5(2)
C13 Ru3 Ru1 48.69(16)
C6 Ru3 Ru2 112.1(3)
C7 Ru3 Ru2 78.9(3)
C5 Ru3 Ru2 153.2(3)
C9 Ru3 Ru2 48.59(18)
C8 Ru3 Ru2 77.60(19)
C13 Ru3 Ru2 65.93(19)
Ru1 Ru3 Ru2 62.56(3)
O1 C1 Ru1 176.7(8)
O2 C2 Ru1 177.0(7)
O3 C3 Ru2 175.3(7)
O4 C4 Ru2 176.3(8)
O5 C5 Ru3 177.3(8)
O6 C6 Ru3 178.0(9)
O7 C7 Ru3 175.6(8)
C9 C8 C16 131.0(7)
C9 C8 Ru1 88.6(5)
C16 C8 Ru1 135.8(6)
C9 C8 Ru3 67.5(4)
C16 C8 Ru3 131.5(5)
Ru1 C8 Ru3 76.2(2)
C8 C9 C10 146.3(6)
C8 C9 Ru2 134.2(6)
C10 C9 Ru2 74.6(4)
C8 C9 Ru3 77.3(4)
C10 C9 Ru3 131.6(5)
Ru2 C9 Ru3 81.9(2)
C8 C9 Ru1 57.3(4)
C10 C9 Ru1 139.5(5)
Ru2 C9 Ru1 77.5(2)
Ru3 C9 Ru1 71.1(2)
C11 C10 C9 116.9(6)
C11 C10 C20 124.9(6)
C9 C10 C20 117.9(6)
C11 C10 Ru2 73.7(4)
C9 C10 Ru2 67.2(4)
C20 C10 Ru2 124.8(5)
C10 C11 C12 126.5(6)
C10 C11 Ru2 70.0(4)
C12 C11 Ru2 126.2(5)
O8 C12 C32 106.8(6)
O8 C12 C11 110.2(6)
C32 C12 C11 109.4(6)
O8 C12 C26 110.7(6)
C32 C12 C26 108.1(6)
C11 C12 C26 111.5(6)
C14 C13 C38 131.8(7)
C14 C13 Ru1 76.0(4)
C38 C13 Ru1 132.4(5)
C14 C13 Ru3 108.9(5)
C38 C13 Ru3 116.2(5)
Ru1 C13 Ru3 72.8(2)
C13 C14 C15 127.7(6)
C13 C14 Ru2 108.0(5)
C15 C14 Ru2 122.5(5)
C13 C14 Ru1 67.0(4)
C15 C14 Ru1 128.5(4)
Ru2 C14 Ru1 82.4(2)
O9 C15 C44 107.9(5)
O9 C15 C50 108.9(6)
C44 C15 C50 112.3(6)
O9 C15 C14 104.4(5)
C44 C15 C14 115.6(6)
C50 C15 C14 107.3(5)
C19 C16 C8 112.1(7)
C19 C16 C17 110.1(8)
C8 C16 C17 110.4(7)
C19 C16 C18 109.6(8)
C8 C16 C18 106.6(7)
C17 C16 C18 107.9(8)
C21 C20 C25 118.3(6)
C21 C20 C10 120.3(6)
C25 C20 C10 121.4(6)
C22 C21 C20 120.1(7)
C23 C22 C21 121.8(8)
C22 C23 C24 119.1(7)
C23 C24 C25 120.1(7)
C24 C25 C20 120.6(7)
C27 C26 C31 119.0(8)
C27 C26 C12 123.5(7)
C31 C26 C12 117.5(8)
C28 C27 C26 120.6(9)
C29 C28 C27 120.2(9)
C30 C29 C28 119.7(9)
C29 C30 C31 121.0(9)
C30 C31 C26 119.6(9)
C33 C32 C37 118.5(7)
C33 C32 C12 120.4(7)
C37 C32 C12 121.2(6)
C34 C33 C32 121.8(8)
C33 C34 C35 118.7(8)
C36 C35 C34 121.2(7)
C35 C36 C37 119.6(8)
C36 C37 C32 120.2(8)
C43 C38 C39 116.5(7)
C43 C38 C13 121.7(7)
C39 C38 C13 121.7(6)
C40 C39 C38 122.4(7)
C39 C40 C41 119.8(8)
C42 C41 C40 118.7(8)
C41 C42 C43 121.2(8)
C38 C43 C42 121.4(8)
C49 C44 C45 117.8(7)
C49 C44 C15 124.6(6)
C45 C44 C15 117.4(6)
C46 C45 C44 121.5(8)
C45 C46 C47 119.0(9)
C48 C47 C46 120.2(9)
C47 C48 C49 120.2(9)
C44 C49 C48 121.1(8)
C51 C50 C55 118.6(7)
C51 C50 C15 121.3(7)
C55 C50 C15 120.1(6)
C50 C51 C52 121.2(8)
C53 C52 C51 119.3(7)
C54 C53 C52 120.8(7)
C53 C54 C55 120.2(8)
C50 C55 C54 119.8(7)

loop_
_geom_bond_atom_site_label_1
_geom_bond_atom_site_label_2
_geom_bond_distance
Ru1 C2 1.847(7)
Ru1 C1 1.859(8)
Ru1 C8 2.038(8)
Ru1 C13 2.109(7)
Ru1 C14 2.223(6)
Ru1 C9 2.422(7)
Ru1 Ru3 2.6823(10)
Ru1 Ru2 2.8672(10)
Ru2 C3 1.869(8)
Ru2 C4 1.918(7)
Ru2 C14 2.127(7)
Ru2 C9 2.147(7)
Ru2 C10 2.246(7)
Ru2 C11 2.295(7)
Ru2 Ru3 2.8341(10)
Ru3 C6 1.913(11)
Ru3 C7 1.918(9)
Ru3 C5 1.946(9)
Ru3 C9 2.176(7)
Ru3 C8 2.298(7)
Ru3 C13 2.395(8)
C1 O1 1.143(10)
C2 O2 1.146(9)
C3 O3 1.144(9)
C4 O4 1.126(9)
C5 O5 1.139(10)
C6 O6 1.144(11)
C7 O7 1.148(10)
C8 C9 1.358(10)
C8 C16 1.523(10)
C9 C10 1.441(10)
C10 C11 1.414(10)
C10 C20 1.495(9)
C11 C12 1.528(10)
C12 O8 1.437(9)
C12 C32 1.525(10)
C12 C26 1.536(11)
C13 C14 1.377(11)
C13 C38 1.491(10)
C14 C15 1.555(10)
C15 O9 1.428(8)
C15 C44 1.537(10)
C15 C50 1.555(9)
C16 C19 1.501(12)
C16 C17 1.524(13)
C16 C18 1.535(12)
C20 C21 1.399(10)
C20 C25 1.403(10)
C21 C22 1.388(10)
C22 C23 1.366(12)
C23 C24 1.394(12)
C24 C25 1.397(10)
C26 C27 1.382(12)
C26 C31 1.391(11)
C27 C28 1.380(12)
C28 C29 1.378(14)
C29 C30 1.359(15)
C30 C31 1.391(13)
C32 C33 1.376(10)
C32 C37 1.388(11)
C33 C34 1.372(10)
C34 C35 1.374(12)
C35 C36 1.365(12)
C36 C37 1.384(11)
C38 C43 1.383(10)
C38 C39 1.395(11)
C39 C40 1.381(11)
C40 C41 1.384(12)
C41 C42 1.372(13)
C42 C43 1.385(12)
C44 C49 1.363(11)
C44 C45 1.396(11)
C45 C46 1.377(12)
C46 C47 1.386(14)
C47 C48 1.352(13)
C48 C49 1.394(12)
C50 C51 1.384(10)
C50 C55 1.394(11)
C51 C52 1.395(11)
C52 C53 1.370(12)
C53 C54 1.368(12)
C54 C55 1.401(11)
O10 H9 2.0411
